data_1553598
loop_
_publ_author_name
'Lo, Yuan-Chih'
'Ting, Hao-Chun'
'Li, Ya-Ze'
'Li, Yi-Hua'
'Liu, Shun-Wei'
'Huang, Kuo-Wei'
'Wong, Ken-Tsung'

_publ_section_title
;
 The synthesis, structure, and properties of
 5,6,11,12-tetraarylindeno[1,2-b]fluorenes and their applications as
 donors for organic photovoltaic devices
;
_journal_issue 5
_journal_name_full 'Organic Chemistry Frontiers'
_journal_page_first 675
_journal_paper_doi 10.1039/C6QO00673F
_journal_volume 4
_journal_year 2017
_chemical_formula_sum 'C40 H24 S2'
_chemical_formula_weight 568.71
_space_group_IT_number 2
_space_group_name_Hall '-P 1'
_space_group_name_H-M_alt 'P -1'
_symmetry_cell_setting triclinic
_symmetry_space_group_name_H-M 'P -1'
_atom_sites_solution_hydrogens geom
_atom_sites_solution_primary direct
_atom_sites_solution_secondary difmap
_audit_creation_method SHELXL-97
_audit_update_record
;
2016-11-01 deposited with the CCDC.
2016-12-01 downloaded from the CCDC.
;
_cell_angle_alpha 73.729(5)
_cell_angle_beta 77.669(4)
_cell_angle_gamma 77.532(6)
_cell_formula_units_Z 1
_cell_length_a 7.5051(7)
_cell_length_b 8.6296(7)
_cell_length_c 11.6509(11)
_cell_measurement_reflns_used 12387
_cell_measurement_temperature 200(2)
_cell_measurement_theta_max 27.50
_cell_measurement_theta_min 1.85
_cell_volume 697.78(11)
_computing_cell_refinement DENZO-SMN
_computing_data_collection 'NONIUS COLLECT'
_computing_data_reduction DENZO-SMN
_computing_molecular_graphics 'Bruker SHELXTL'
_computing_publication_material 'Bruker SHELXTL'
_computing_structure_refinement 'SHELXL-97 (Sheldrick, 2008)'
_computing_structure_solution 'SHELXS-97 (Sheldrick, 2008)'
_diffrn_ambient_temperature 200(2)
_diffrn_measured_fraction_theta_full 0.996
_diffrn_measured_fraction_theta_max 0.996
_diffrn_measurement_device_type 'NONIUS KappaCCD'
_diffrn_measurement_method '\w scans'
_diffrn_radiation_monochromator graphite
_diffrn_radiation_source 'fine-focus sealed tube'
_diffrn_radiation_type MoK\a
_diffrn_radiation_wavelength 0.71073
_diffrn_reflns_av_R_equivalents 0.0658
_diffrn_reflns_av_sigmaI/netI 0.0612
_diffrn_reflns_limit_h_max 9
_diffrn_reflns_limit_h_min -9
_diffrn_reflns_limit_k_max 11
_diffrn_reflns_limit_k_min -11
_diffrn_reflns_limit_l_max 15
_diffrn_reflns_limit_l_min -15
_diffrn_reflns_number 12387
_diffrn_reflns_theta_full 27.50
_diffrn_reflns_theta_max 27.50
_diffrn_reflns_theta_min 1.85
_exptl_absorpt_coefficient_mu 0.221
_exptl_absorpt_correction_T_max 0.9891
_exptl_absorpt_correction_T_min 0.9368
_exptl_absorpt_correction_type multi-scan
_exptl_absorpt_process_details 'SORTAV (Blessing, 1995)'
_exptl_crystal_colour dark-red
_exptl_crystal_density_diffrn 1.353
_exptl_crystal_density_method 'not measured'
_exptl_crystal_description needle
_exptl_crystal_F_000 296
_exptl_crystal_size_max 0.30
_exptl_crystal_size_mid 0.10
_exptl_crystal_size_min 0.05
_refine_diff_density_max 0.436
_refine_diff_density_min -0.402
_refine_diff_density_rms 0.072
_refine_ls_extinction_method none
_refine_ls_goodness_of_fit_ref 1.036
_refine_ls_hydrogen_treatment constr
_refine_ls_matrix_type full
_refine_ls_number_parameters 190
_refine_ls_number_reflns 3193
_refine_ls_number_restraints 1
_refine_ls_restrained_S_all 1.037
_refine_ls_R_factor_all 0.1065
_refine_ls_R_factor_gt 0.0617
_refine_ls_shift/su_max 0.001
_refine_ls_shift/su_mean 0.000
_refine_ls_structure_factor_coef Fsqd
_refine_ls_weighting_details 'calc w=1/[\s^2^(Fo^2^)+(0.0955P)^2^+0.3259P] where P=(Fo^2^+2Fc^2^)/3'
_refine_ls_weighting_scheme calc
_refine_ls_wR_factor_gt 0.1647
_refine_ls_wR_factor_ref 0.1884
_reflns_number_gt 2024
_reflns_number_total 3193
_reflns_threshold_expression >2sigma(I)
_cod_data_source_file c6qo00673f2.cif
_cod_data_source_block ic16962
_cod_depositor_comments
;
The following automatic conversions were performed:

data item '_symmetry_cell_setting' value 'Triclinic' was changed to
'triclinic' in accordance with the
/home/saulius/struct/COD-crude-data/automatic-downloads/DataCite-retrospective/RSC/depositions/lib/dictionaries/cif_core.dic
dictionary named 'cif_core.dic' version 2.4.2 last updated on
2011-04-26.

Automatic conversion script
Id: cif_fix_values 6909 2019-04-08 15:41:33Z antanas 
;
_cod_original_sg_symbol_H-M P-1
_cod_database_code 1553598

loop_
_symmetry_equiv_pos_as_xyz
'x, y, z'
'-x, -y, -z'

loop_
_atom_site_label
_atom_site_type_symbol
_atom_site_fract_x
_atom_site_fract_y
_atom_site_fract_z
_atom_site_U_iso_or_equiv
_atom_site_adp_type
_atom_site_occupancy
_atom_site_symmetry_multiplicity
_atom_site_calc_flag
_atom_site_refinement_flags
S1 S 0.21303(11) 0.26704(10) 0.22026(7) 0.0497(3) Uani 1 1 d .
C1 C 0.4330(3) 0.5929(3) 0.3868(2) 0.0329(6) Uani 1 1 d .
C2 C 0.3885(3) 0.4325(3) 0.4504(2) 0.0330(6) Uani 1 1 d .
C3 C 0.4587(3) 0.3425(3) 0.5628(2) 0.0334(6) Uani 1 1 d .
C4 C 0.3898(3) 0.1860(3) 0.6034(2) 0.0337(6) Uani 1 1 d .
C5 C 0.4042(4) 0.0533(3) 0.7040(3) 0.0389(7) Uani 1 1 d .
H5 H 0.4664 0.0552 0.7664 0.047 Uiso 1 1 calc R
C6 C 0.3256(4) -0.0820(4) 0.7112(3) 0.0405(7) Uani 1 1 d .
H6 H 0.3368 -0.1734 0.7789 0.049 Uiso 1 1 calc R
C7 C 0.2318(4) -0.0871(4) 0.6227(3) 0.0411(7) Uani 1 1 d .
H7 H 0.1810 -0.1816 0.6292 0.049 Uiso 1 1 calc R
C8 C 0.2122(4) 0.0470(3) 0.5239(3) 0.0385(7) Uani 1 1 d .
H8 H 0.1460 0.0456 0.4633 0.046 Uiso 1 1 calc R
C9 C 0.2890(3) 0.1810(3) 0.5149(2) 0.0339(6) Uani 1 1 d .
C10 C 0.2844(3) 0.3379(3) 0.4226(2) 0.0338(6) Uani 1 1 d .
C11 C 0.1717(4) 0.3790(3) 0.3263(3) 0.0363(6) Uani 1 1 d .
C12 C 0.0154(3) 0.5045(3) 0.3084(2) 0.0354(6) Uani 1 1 d U
H12 H -0.0348 0.5787 0.3584 0.042 Uiso 1 1 calc R
C13 C -0.0543(4) 0.5028(4) 0.2057(3) 0.0526(8) Uani 1 1 d U
H13 H -0.1567 0.5796 0.1777 0.063 Uiso 1 1 calc R
C14 C 0.0355(5) 0.3840(4) 0.1504(3) 0.0535(9) Uani 1 1 d .
H14 H 0.0034 0.3675 0.0806 0.064 Uiso 1 1 calc R
C15 C 0.3659(3) 0.6827(3) 0.2708(2) 0.0344(6) Uani 1 1 d .
C16 C 0.4412(4) 0.6330(4) 0.1656(3) 0.0410(7) Uani 1 1 d .
H16 H 0.5372 0.5408 0.1674 0.049 Uiso 1 1 calc R
C17 C 0.3789(4) 0.7158(5) 0.0570(3) 0.0545(9) Uani 1 1 d .
H17 H 0.4318 0.6803 -0.0149 0.065 Uiso 1 1 calc R
C18 C 0.2393(5) 0.8502(4) 0.0543(3) 0.0568(9) Uani 1 1 d .
H18 H 0.1972 0.9084 -0.0198 0.068 Uiso 1 1 calc R
C19 C 0.1616(4) 0.8996(4) 0.1592(3) 0.0493(8) Uani 1 1 d .
H19 H 0.0642 0.9907 0.1576 0.059 Uiso 1 1 calc R
C20 C 0.2247(4) 0.8173(4) 0.2664(3) 0.0422(7) Uani 1 1 d .
H20 H 0.1711 0.8529 0.3382 0.051 Uiso 1 1 calc R

loop_
_atom_site_aniso_label
_atom_site_aniso_U_11
_atom_site_aniso_U_22
_atom_site_aniso_U_33
_atom_site_aniso_U_23
_atom_site_aniso_U_13
_atom_site_aniso_U_12
S1 0.0547(5) 0.0542(5) 0.0451(5) -0.0130(4) -0.0172(4) -0.0093(4)
C1 0.0272(12) 0.0385(15) 0.0337(14) -0.0102(11) -0.0084(11) -0.0020(11)
C2 0.0265(12) 0.0397(15) 0.0354(15) -0.0119(12) -0.0083(11) -0.0041(11)
C3 0.0297(13) 0.0385(15) 0.0324(14) -0.0092(11) -0.0061(11) -0.0048(11)
C4 0.0247(12) 0.0405(15) 0.0370(15) -0.0125(12) -0.0048(11) -0.0042(11)
C5 0.0334(14) 0.0491(17) 0.0345(15) -0.0081(13) -0.0091(11) -0.0067(12)
C6 0.0370(15) 0.0421(16) 0.0385(16) -0.0027(12) -0.0075(12) -0.0064(12)
C7 0.0363(15) 0.0448(16) 0.0437(17) -0.0101(13) -0.0052(12) -0.0121(13)
C8 0.0321(14) 0.0488(17) 0.0375(16) -0.0102(13) -0.0092(12) -0.0099(12)
C9 0.0279(13) 0.0416(15) 0.0328(14) -0.0109(11) -0.0064(11) -0.0030(11)
C10 0.0279(13) 0.0414(15) 0.0334(14) -0.0105(11) -0.0078(11) -0.0043(11)
C11 0.0314(13) 0.0428(16) 0.0366(15) -0.0084(12) -0.0090(11) -0.0085(12)
C12 0.0280(13) 0.0394(15) 0.0384(14) -0.0079(12) -0.0060(11) -0.0067(11)
C13 0.0400(16) 0.065(2) 0.0524(18) -0.0001(16) -0.0252(14) -0.0100(15)
C14 0.059(2) 0.064(2) 0.0433(19) -0.0003(16) -0.0248(16) -0.0239(17)
C15 0.0311(13) 0.0403(15) 0.0343(15) -0.0075(11) -0.0100(11) -0.0087(12)
C16 0.0331(14) 0.0496(17) 0.0398(17) -0.0106(13) -0.0095(12) -0.0027(13)
C17 0.0517(18) 0.077(2) 0.0343(17) -0.0148(16) -0.0114(14) -0.0041(17)
C18 0.059(2) 0.068(2) 0.0417(19) -0.0045(16) -0.0242(16) -0.0025(17)
C19 0.0483(17) 0.0453(17) 0.057(2) -0.0109(15) -0.0275(15) 0.0032(14)
C20 0.0424(16) 0.0453(16) 0.0428(17) -0.0150(13) -0.0151(13) -0.0019(13)

loop_
_atom_type_symbol
_atom_type_description
_atom_type_scat_dispersion_real
_atom_type_scat_dispersion_imag
_atom_type_scat_source
C C 0.0033 0.0016 'International Tables Vol C Tables 4.2.6.8 and 6.1.1.4'
H H 0.0000 0.0000 'International Tables Vol C Tables 4.2.6.8 and 6.1.1.4'
S S 0.1246 0.1234 'International Tables Vol C Tables 4.2.6.8 and 6.1.1.4'

loop_
_geom_angle_atom_site_label_1
_geom_angle_atom_site_label_2
_geom_angle_atom_site_label_3
_geom_angle
_geom_angle_site_symmetry_1
C14 S1 C11 92.59(15) .
C3 C1 C2 117.4(2) 2_666
C3 C1 C15 121.7(2) 2_666
C2 C1 C15 120.9(2) .
C10 C2 C1 130.5(2) .
C10 C2 C3 108.6(2) .
C1 C2 C3 120.9(2) .
C1 C3 C2 121.8(2) 2_666
C1 C3 C4 131.0(3) 2_666
C2 C3 C4 107.3(2) .
C5 C4 C9 118.8(3) .
C5 C4 C3 134.2(3) .
C9 C4 C3 107.1(2) .
C6 C5 C4 118.7(3) .
C7 C6 C5 121.9(3) .
C6 C7 C8 119.6(3) .
C9 C8 C7 119.4(3) .
C8 C9 C4 121.5(3) .
C8 C9 C10 130.1(2) .
C4 C9 C10 108.4(2) .
C2 C10 C11 129.6(2) .
C2 C10 C9 108.5(2) .
C11 C10 C9 121.7(2) .
C12 C11 C10 127.9(3) .
C12 C11 S1 110.6(2) .
C10 C11 S1 121.5(2) .
C13 C12 C11 110.1(3) .
C14 C13 C12 114.8(3) .
C13 C14 S1 111.9(2) .
C16 C15 C20 118.6(3) .
C16 C15 C1 120.6(2) .
C20 C15 C1 120.8(2) .
C15 C16 C17 121.0(3) .
C18 C17 C16 119.5(3) .
C19 C18 C17 119.9(3) .
C18 C19 C20 120.2(3) .
C19 C20 C15 120.7(3) .

loop_
_geom_bond_atom_site_label_1
_geom_bond_atom_site_label_2
_geom_bond_distance
_geom_bond_site_symmetry_2
S1 C14 1.697(3) .
S1 C11 1.712(3) .
C1 C3 1.377(4) 2_666
C1 C2 1.448(4) .
C1 C15 1.490(4) .
C2 C10 1.384(4) .
C2 C3 1.464(4) .
C3 C1 1.377(4) 2_666
C3 C4 1.468(4) .
C4 C5 1.395(4) .
C4 C9 1.417(4) .
C5 C6 1.393(4) .
C6 C7 1.383(4) .
C7 C8 1.392(4) .
C8 C9 1.369(4) .
C9 C10 1.473(4) .
C10 C11 1.467(4) .
C11 C12 1.422(4) .
C12 C13 1.409(4) .
C13 C14 1.343(5) .
C15 C16 1.378(4) .
C15 C20 1.390(4) .
C16 C17 1.390(4) .
C17 C18 1.383(5) .
C18 C19 1.376(5) .
C19 C20 1.379(4) .
